data_7134338
loop_
_publ_author_name
'Cui, Tianhua'
'Gong, Huihua'
'Ji, Li'
'Kong, Yuxuan'
'Yang, Siheng'
'Xue, Weichao'
'Zheng, Xueli'
'Fu, Haiyan'
'Cheng, Chong'
'Li, Shuang'
'Chen, Hua'
'Li, Ruixiang'
'Xu, Jiaqi'

_publ_section_title
;
 CO2-mediated hydrogen storage and release cycles realized by a bimetallic
 ruthenium complex in pure water
;
_journal_issue 32
_journal_name_full 'Chemical Communications'
_journal_page_first 5946
_journal_page_last 5949
_journal_paper_doi 10.1039/D5CC00802F
_journal_volume 61
_journal_year 2025
_chemical_formula_moiety 'C62 H54 Cl N10 P2 Ru2, 2(C H2 Cl2), Cl'
_chemical_formula_sum 'C64 H58 Cl6 N10 P2 Ru2'
_chemical_formula_weight 1443.98
_space_group_crystal_system triclinic
_space_group_IT_number 2
_space_group_name_Hall '-P 1'
_space_group_name_H-M_alt 'P -1'
_atom_sites_solution_hydrogens geom
_atom_sites_solution_primary iterative
_audit_creation_date 2024-10-24
_audit_creation_method
;
Olex2 1.2
(compiled 2018.05.29 svn.r3508 for OlexSys, GUI svn.r5506)
;
_audit_update_record
;
2024-10-24 deposited with the CCDC.	2025-03-19 downloaded from the CCDC.
;
_cell_angle_alpha 105.317(2)
_cell_angle_beta 97.2517(19)
_cell_angle_gamma 107.059(3)
_cell_formula_units_Z 2
_cell_length_a 14.3295(4)
_cell_length_b 15.7024(5)
_cell_length_c 20.0157(4)
_cell_measurement_reflns_used 12897
_cell_measurement_temperature 144(3)
_cell_measurement_theta_max 28.9860
_cell_measurement_theta_min 3.3440
_cell_volume 4050.0(2)
_computing_cell_refinement
;
CrysAlisPro, Agilent Technologies,
Version 1.171.37.35 (release 13-08-2014 CrysAlis171 .NET)
(compiled Aug 13 2014,18:06:01)
;
_computing_data_collection
;
CrysAlisPro, Agilent Technologies,
Version 1.171.37.35 (release 13-08-2014 CrysAlis171 .NET)
(compiled Aug 13 2014,18:06:01)
;
_computing_data_reduction
;
CrysAlisPro, Agilent Technologies,
Version 1.171.37.35 (release 13-08-2014 CrysAlis171 .NET)
(compiled Aug 13 2014,18:06:01)
;
_computing_molecular_graphics 'Olex2 (Dolomanov et al., 2009)'
_computing_publication_material 'Olex2 (Dolomanov et al., 2009)'
_computing_structure_refinement 'ShelXL (Sheldrick, 2015)'
_computing_structure_solution
;
Superflip (Palatinus & Chapuis, 2007;Palatinus & van der Lee, 2008;
Palatinus et al., 2012)
;
_diffrn_ambient_environment N~2~
_diffrn_ambient_temperature 144(3)
_diffrn_detector 'CCD plate'
_diffrn_detector_area_resol_mean 16.0874
_diffrn_detector_type Eos
_diffrn_measured_fraction_theta_full 0.998
_diffrn_measured_fraction_theta_max 0.998
_diffrn_measurement_details
;
#__ type_ start__ end____ width___ exp.time_
  1 omega    0.00   53.00   1.0000   25.0000
omega____ theta____ kappa____ phi______ frames
    -      -14.9669   40.0000 -141.0000 53

#__ type_ start__ end____ width___ exp.time_
  2 omega    2.00   66.00   1.0000   25.0000
omega____ theta____ kappa____ phi______ frames
    -       16.6856   40.0000 -141.0000 64

#__ type_ start__ end____ width___ exp.time_
  3 omega  -48.00   35.00   1.0000   25.0000
omega____ theta____ kappa____ phi______ frames
    -       16.6856  -40.0000   64.0000 83

#__ type_ start__ end____ width___ exp.time_
  4 omega  -23.00   22.00   1.0000   25.0000
omega____ theta____ kappa____ phi______ frames
    -      -14.9669  -99.0000  -60.0000 45

#__ type_ start__ end____ width___ exp.time_
  5 omega  -18.00   15.00   1.0000   25.0000
omega____ theta____ kappa____ phi______ frames
    -      -14.9669  -99.0000 -150.0000 33

#__ type_ start__ end____ width___ exp.time_
  6 omega  -81.00    2.00   1.0000   25.0000
omega____ theta____ kappa____ phi______ frames
    -      -14.9669  -57.0000   30.0000 83

#__ type_ start__ end____ width___ exp.time_
  7 omega   32.00   88.00   1.0000   25.0000
omega____ theta____ kappa____ phi______ frames
    -       16.6856 -178.0000   60.0000 56

#__ type_ start__ end____ width___ exp.time_
  8 omega   49.00   88.00   1.0000   25.0000
omega____ theta____ kappa____ phi______ frames
    -       16.6856  178.0000   30.0000 39
;
_diffrn_measurement_device 'four-circle diffractometer'
_diffrn_measurement_device_type 'Xcalibur, Eos'
_diffrn_measurement_method '\w scans'
_diffrn_orient_matrix_UB_11 0.0488350000
_diffrn_orient_matrix_UB_12 0.0334224000
_diffrn_orient_matrix_UB_13 0.0148612000
_diffrn_orient_matrix_UB_21 -0.0152698000
_diffrn_orient_matrix_UB_22 0.0337354000
_diffrn_orient_matrix_UB_23 -0.0116401000
_diffrn_orient_matrix_UB_31 -0.0141582000
_diffrn_orient_matrix_UB_32 0.0150962000
_diffrn_orient_matrix_UB_33 0.0326026000
_diffrn_radiation_monochromator graphite
_diffrn_radiation_probe x-ray
_diffrn_radiation_type MoK\a
_diffrn_radiation_wavelength 0.71073
_diffrn_reflns_av_R_equivalents 0.0349
_diffrn_reflns_av_unetI/netI 0.0615
_diffrn_reflns_Laue_measured_fraction_full 0.998
_diffrn_reflns_Laue_measured_fraction_max 0.998
_diffrn_reflns_limit_h_max 17
_diffrn_reflns_limit_h_min -17
_diffrn_reflns_limit_k_max 19
_diffrn_reflns_limit_k_min -19
_diffrn_reflns_limit_l_max 24
_diffrn_reflns_limit_l_min -25
_diffrn_reflns_number 37921
_diffrn_reflns_point_group_measured_fraction_full 0.998
_diffrn_reflns_point_group_measured_fraction_max 0.998
_diffrn_reflns_theta_full 26.000
_diffrn_reflns_theta_max 26.373
_diffrn_reflns_theta_min 2.909
_diffrn_source 'Enhance (Mo) X-ray Source'
_exptl_absorpt_coefficient_mu 0.649
_exptl_absorpt_correction_T_max 1.00000
_exptl_absorpt_correction_T_min 0.67837
_exptl_absorpt_correction_type multi-scan
_exptl_absorpt_process_details
;
CrysAlisPro, Agilent Technologies,
Version 1.171.37.35 (release 13-08-2014 CrysAlis171 .NET)
(compiled Aug 13 2014,18:06:01)
Empirical absorption correction using spherical harmonics,
 implemented in SCALE3 ABSPACK scaling algorithm.
;
_exptl_crystal_density_diffrn 1.184
_exptl_crystal_description needle
_exptl_crystal_F_000 1464
_exptl_crystal_size_max 0.35
_exptl_crystal_size_mid 0.3
_exptl_crystal_size_min 0.25
_platon_squeeze_details
;

;
_refine_diff_density_max 1.564
_refine_diff_density_min -0.927
_refine_diff_density_rms 0.129
_refine_ls_extinction_method none
_refine_ls_goodness_of_fit_ref 1.129
_refine_ls_hydrogen_treatment constr
_refine_ls_matrix_type full
_refine_ls_number_parameters 761
_refine_ls_number_reflns 16545
_refine_ls_number_restraints 0
_refine_ls_restrained_S_all 1.129
_refine_ls_R_factor_all 0.0863
_refine_ls_R_factor_gt 0.0634
_refine_ls_shift/su_max 0.001
_refine_ls_shift/su_mean 0.000
_refine_ls_structure_factor_coef Fsqd
_refine_ls_weighting_details 'w=1/[\s^2^(Fo^2^)+(0.0842P)^2^+9.5131P] where P=(Fo^2^+2Fc^2^)/3'
_refine_ls_weighting_scheme calc
_refine_ls_wR_factor_gt 0.1715
_refine_ls_wR_factor_ref 0.1848
_reflns_Friedel_coverage 0.000
_reflns_number_gt 12166
_reflns_number_total 16545
_reflns_threshold_expression 'I > 2\s(I)'
_cod_data_source_file d5cc00802f2.cif
_cod_data_source_block 150115_s1_zz_m
_cod_depositor_comments 'Adding full bibliography for 7134338--7134339.cif.'
_cod_original_cell_volume 4049.97(19)
_cod_database_code 7134338
_shelx_shelxl_version_number 2014/7
_shelx_space_group_comment
;
The symmetry employed for this shelxl refinement is uniquely defined
by the following loop, which should always be used as a source of
symmetry information in preference to the above space-group names.
They are only intended as comments.
;
_shelx_estimated_absorpt_t_max 0.855
_shelx_estimated_absorpt_t_min 0.805
_reflns_odcompleteness_completeness 99.85
_reflns_odcompleteness_iscentric 1
_reflns_odcompleteness_theta 26.32
_olex2_refinement_description
;
1. Fixed Uiso
 At 1.2 times of:
  All C(H) groups, All C(H,H) groups, All N(H) groups
 At 1.5 times of:
  All C(H,H,H) groups
2.a Secondary CH2 refined with riding coordinates:
 C1C(H1Ca,H1Cb), C0AA(H0Aa,H0Ab)
2.b Aromatic/amide H refined with riding coordinates:
 C16(H16), C18(H18), N19(H19), C2(H2), C5(H5), C7(H7), N1(H1), C25(H25),
 C4(H4), C6(H6), C8(H8), C9(H9), C10(H10), C11(H11), C14(H14), C1A(H1A),
 C24(H24), C28(H28), C30(H30), C32(H32), C33(H33), C35(H35), C37(H37), C45(H45),
  C50(H50), C54(H54), C55(H55), C57(H57), C63(H63), C65(H65), C71(H71),
 C74(H74), C80(H80), C86(H86), C87(H87), C89(H89), C93(H93), C96(H96), C97(H97),
  C104(H104), C109(H109), C120(H120)
2.c Idealised Me refined as rotating group:
 C12(H12a,H12b,H12c), C13(H13a,H13b,H13c), C75(H75a,H75b,H75c), C91(H91a,H91b,
 H91c)
;
_olex2_submission_special_instructions 'No special instructions were received'

loop_
_space_group_symop_operation_xyz
'x, y, z'
'-x, -y, -z'

loop_
_atom_site_label
_atom_site_type_symbol
_atom_site_fract_x
_atom_site_fract_y
_atom_site_fract_z
_atom_site_U_iso_or_equiv
_atom_site_adp_type
_atom_site_occupancy
_atom_site_site_symmetry_order
_atom_site_calc_flag
_atom_site_refinement_flags_posn
_atom_site_refinement_flags_adp
_atom_site_refinement_flags_occupancy
_atom_site_disorder_assembly
_atom_site_disorder_group
Ru1 Ru 0.80108(3) 0.33661(3) 0.17818(2) 0.01910(11) Uani 1 1 d . . . . .
Ru4 Ru 1.02977(3) 0.53381(3) 0.25080(2) 0.02164(11) Uani 1 1 d . . . . .
Cl9 Cl 0.92116(9) 0.41564(8) 0.29425(6) 0.0232(3) Uani 1 1 d . . . . .
P14 P 0.67425(10) 0.33779(9) 0.23809(6) 0.0213(3) Uani 1 1 d . . . . .
P16 P 1.16461(10) 0.50358(9) 0.30199(7) 0.0243(3) Uani 1 1 d . . . . .
C12 C 0.7175(6) -0.0584(4) 0.1197(4) 0.0466(16) Uani 1 1 d . . . . .
H12A H 0.6922 -0.0695 0.1599 0.070 Uiso 1 1 calc GR . . . .
H12B H 0.7866 -0.0537 0.1265 0.070 Uiso 1 1 calc GR . . . .
H12C H 0.6796 -0.1096 0.0776 0.070 Uiso 1 1 calc GR . . . .
C16 C 0.7393(4) 0.6177(4) 0.3432(3) 0.0333(12) Uani 1 1 d . . . . .
H16 H 0.7965 0.6710 0.3600 0.040 Uiso 1 1 calc R . . . .
C18 C 0.5688(4) 0.4604(4) 0.2924(3) 0.0339(13) Uani 1 1 d . . . . .
H18 H 0.5110 0.4076 0.2757 0.041 Uiso 1 1 calc R . . . .
N19 N 1.0777(4) 0.7247(3) 0.3858(2) 0.0338(11) Uani 1 1 d . . . . .
H19 H 1.0404 0.7020 0.4118 0.041 Uiso 1 1 calc R . . . .
C2 C 0.5636(5) 0.5453(4) 0.3288(3) 0.0393(14) Uani 1 1 d . . . . .
H2 H 0.5020 0.5494 0.3358 0.047 Uiso 1 1 calc R . . . .
N3 N 0.7067(3) 0.3016(3) 0.0872(2) 0.0220(9) Uani 1 1 d . . . . .
C5 C 0.6516(4) 0.0498(4) 0.0619(3) 0.0319(12) Uani 1 1 d . . . . .
H5 H 0.6043 0.0065 0.0220 0.038 Uiso 1 1 calc R . . . .
C7 C 0.5817(4) 0.1885(4) -0.0128(3) 0.0318(12) Uani 1 1 d . . . . .
H7 H 0.5452 0.1260 -0.0383 0.038 Uiso 1 1 calc R . . . .
N9 N 1.0854(3) 0.6734(3) 0.3231(2) 0.0303(10) Uani 1 1 d . . . . .
N1 N 0.7666(3) 0.1160(3) 0.1607(2) 0.0284(10) Uani 1 1 d . . . . .
H1 H 0.8095 0.1222 0.1973 0.034 Uiso 1 1 calc R . . . .
C13 C 0.8771(5) 0.2191(4) 0.0098(3) 0.0430(15) Uani 1 1 d . . . . .
H13A H 0.8717 0.1761 0.0367 0.064 Uiso 1 1 calc GR . . . .
H13B H 0.9102 0.2020 -0.0278 0.064 Uiso 1 1 calc GR . . . .
H13C H 0.8113 0.2166 -0.0100 0.064 Uiso 1 1 calc GR . . . .
C15 C 1.1357(5) 0.8170(4) 0.4040(3) 0.0398(15) Uani 1 1 d . . . . .
C3 C 0.7083(5) 0.0314(4) 0.1119(3) 0.0343(13) Uani 1 1 d . . . . .
N24 N 0.7489(3) 0.1878(3) 0.1445(2) 0.0227(9) Uani 1 1 d . . . . .
C25 C 0.6768(5) 0.2109(5) 0.4206(3) 0.0428(15) Uani 1 1 d . . . . .
H25 H 0.6780 0.1862 0.4580 0.051 Uiso 1 1 calc R . . . .
C4 C 1.2823(5) 0.2921(4) 0.2385(4) 0.0439(15) Uani 1 1 d . . . . .
H4 H 1.3452 0.2863 0.2406 0.053 Uiso 1 1 calc R . . . .
C6 C 0.6475(5) 0.6247(4) 0.3553(3) 0.0404(15) Uani 1 1 d . . . . .
H6 H 0.6432 0.6818 0.3806 0.048 Uiso 1 1 calc R . . . .
C8 C 1.1242(5) 0.5571(4) 0.5064(3) 0.0417(15) Uani 1 1 d . . . . .
H8 H 1.0838 0.5828 0.5320 0.050 Uiso 1 1 calc R . . . .
C9 C 1.1052(5) 0.2232(4) 0.2090(3) 0.0346(13) Uani 1 1 d . . . . .
H9 H 1.0480 0.1700 0.1909 0.041 Uiso 1 1 calc R . . . .
C10 C 0.3691(5) 0.1565(5) 0.0862(3) 0.0456(16) Uani 1 1 d . . . . .
H10 H 0.3083 0.1196 0.0547 0.055 Uiso 1 1 calc R . . . .
C11 C 1.3187(5) 0.5853(5) 0.2431(4) 0.0450(16) Uani 1 1 d . . . . .
H11 H 1.2835 0.5367 0.2014 0.054 Uiso 1 1 calc R . . . .
C14 C 1.1980(5) 0.2138(4) 0.2110(3) 0.0394(14) Uani 1 1 d . . . . .
H14 H 1.2033 0.1547 0.1938 0.047 Uiso 1 1 calc R . . . .
C17 C 0.6956(4) 0.3740(4) 0.0631(3) 0.0246(11) Uani 1 1 d . . . . .
C1A C 1.2254(5) 0.6988(5) 0.1232(4) 0.0437(15) Uani 1 1 d . . . . .
H1A H 1.2641 0.7305 0.0975 0.052 Uiso 1 1 calc R . . . .
N2 N 1.1127(3) 0.6060(3) 0.1979(2) 0.0287(10) Uani 1 1 d . . . . .
N21 N 0.8947(3) 0.5491(3) 0.1978(2) 0.0209(8) Uani 1 1 d . . . . .
C24 C 1.2556(6) 0.4928(5) 0.5015(4) 0.058(2) Uani 1 1 d . . . . .
H24 H 1.3036 0.4750 0.5244 0.069 Uiso 1 1 calc R . . . .
C1B C 0.6608(4) 0.4521(4) 0.2800(2) 0.0252(11) Uani 1 1 d . . . . .
C28 C 1.2240(5) 0.7465(5) 0.1919(4) 0.0436(15) Uani 1 1 d . . . . .
H28 H 1.2606 0.8101 0.2126 0.052 Uiso 1 1 calc R . . . .
C30 C 1.2736(5) 0.3794(4) 0.2630(3) 0.0385(14) Uani 1 1 d . . . . .
H30 H 1.3312 0.4323 0.2805 0.046 Uiso 1 1 calc R . . . .
C32 C 0.5036(4) 0.1758(4) 0.1796(3) 0.0321(12) Uani 1 1 d . . . . .
H32 H 0.5329 0.1507 0.2102 0.039 Uiso 1 1 calc R . . . .
C33 C 0.4125(5) 0.1213(5) 0.1310(3) 0.0452(16) Uani 1 1 d . . . . .
H33 H 0.3815 0.0597 0.1296 0.054 Uiso 1 1 calc R . . . .
C35 C 0.4157(4) 0.2487(5) 0.0871(3) 0.0362(13) Uani 1 1 d . . . . .
H35 H 0.3871 0.2728 0.0555 0.043 Uiso 1 1 calc R . . . .
C37 C 1.3399(5) 0.6637(4) 0.3670(4) 0.0476(17) Uani 1 1 d . . . . .
H37 H 1.3178 0.6693 0.4092 0.057 Uiso 1 1 calc R . . . .
C39 C 0.6508(4) 0.2122(4) 0.0498(3) 0.0263(11) Uani 1 1 d . . . . .
C43 C 0.9365(4) 0.3172(4) 0.0578(3) 0.0294(12) Uani 1 1 d . . . . .
C45 C 0.6042(5) 0.2887(4) 0.3528(3) 0.0381(14) Uani 1 1 d . . . . .
H45 H 0.5561 0.3159 0.3445 0.046 Uiso 1 1 calc R . . . .
N48 N 0.9298(3) 0.3465(3) 0.1257(2) 0.0217(9) Uani 1 1 d . . . . .
C50 C 1.1127(4) 0.5452(4) 0.4335(3) 0.0318(12) Uani 1 1 d . . . . .
H50 H 1.0635 0.5620 0.4109 0.038 Uiso 1 1 calc R . . . .
N52 N 0.9991(3) 0.4337(3) 0.1564(2) 0.0230(9) Uani 1 1 d . . . . .
C54 C 0.6262(4) 0.3532(4) 0.0002(3) 0.0302(12) Uani 1 1 d . . . . .
H54 H 0.6192 0.4012 -0.0167 0.036 Uiso 1 1 calc R . . . .
C55 C 1.0088(4) 0.3868(4) 0.0435(3) 0.0305(12) Uani 1 1 d . . . . .
H55 H 1.0278 0.3845 0.0005 0.037 Uiso 1 1 calc R . . . .
C57 C 1.1829(5) 0.8243(4) 0.3481(3) 0.0407(15) Uani 1 1 d . . . . .
H57 H 1.2278 0.8783 0.3442 0.049 Uiso 1 1 calc R . . . .
C60 C 0.6751(4) 0.2874(4) 0.3104(2) 0.0267(11) Uani 1 1 d . . . . .
N61 N 0.8235(3) 0.4640(3) 0.1662(2) 0.0203(8) Uani 1 1 d . . . . .
C63 C 0.6061(5) 0.2489(5) 0.4078(3) 0.0470(16) Uani 1 1 d . . . . .
H63 H 0.5585 0.2487 0.4354 0.056 Uiso 1 1 calc R . . . .
C65 C 1.2450(6) 0.4811(5) 0.4294(3) 0.0480(17) Uani 1 1 d . . . . .
H65 H 1.2852 0.4549 0.4039 0.058 Uiso 1 1 calc R . . . .
C67 C 1.2851(4) 0.5891(4) 0.3055(3) 0.0347(13) Uani 1 1 d . . . . .
C70 C 1.1801(4) 0.3903(4) 0.2621(3) 0.0279(11) Uani 1 1 d . . . . .
C71 C 0.7472(5) 0.2076(4) 0.3802(3) 0.0407(14) Uani 1 1 d . . . . .
H71 H 0.7949 0.1805 0.3895 0.049 Uiso 1 1 calc R . . . .
C74 C 0.5684(4) 0.2613(4) -0.0365(3) 0.0324(13) Uani 1 1 d . . . . .
H74 H 0.5202 0.2474 -0.0773 0.039 Uiso 1 1 calc R . . . .
C75 C 1.1387(7) 0.8879(5) 0.4708(4) 0.062(2) Uani 1 1 d . . . . .
H75A H 1.0741 0.8723 0.4823 0.093 Uiso 1 1 calc GR . . . .
H75B H 1.1563 0.9489 0.4647 0.093 Uiso 1 1 calc GR . . . .
H75C H 1.1876 0.8886 0.5085 0.093 Uiso 1 1 calc GR . . . .
C77 C 0.6791(4) 0.1482(3) 0.0829(3) 0.0243(10) Uani 1 1 d . . . . .
C80 C 0.7453(4) 0.2461(4) 0.3245(3) 0.0298(12) Uani 1 1 d . . . . .
H80 H 0.7921 0.2439 0.2965 0.036 Uiso 1 1 calc R . . . .
C82 C 0.8797(4) 0.6053(4) 0.1589(3) 0.0287(11) Uani 1 1 d . . . . .
C86 C 1.4584(5) 0.7255(5) 0.3038(5) 0.064(2) Uani 1 1 d . . . . .
H86 H 1.5164 0.7716 0.3037 0.077 Uiso 1 1 calc R . . . .
C87 C 1.4249(6) 0.7273(5) 0.3644(6) 0.067(2) Uani 1 1 d . . . . .
H87 H 1.4623 0.7748 0.4061 0.081 Uiso 1 1 calc R . . . .
C89 C 1.1706(5) 0.6057(5) 0.0930(4) 0.0405(14) Uani 1 1 d . . . . .
H89 H 1.1721 0.5742 0.0469 0.049 Uiso 1 1 calc R . . . .
C91 C 0.9419(5) 0.7077(4) 0.1804(4) 0.0455(16) Uani 1 1 d . . . . .
H91A H 0.9700 0.7305 0.2306 0.068 Uiso 1 1 calc GR . . . .
H91B H 0.9005 0.7425 0.1693 0.068 Uiso 1 1 calc GR . . . .
H91C H 0.9948 0.7155 0.1552 0.068 Uiso 1 1 calc GR . . . .
C93 C 0.8001(4) 0.5549(4) 0.1012(3) 0.0316(12) Uani 1 1 d . . . . .
H93 H 0.7751 0.5764 0.0663 0.038 Uiso 1 1 calc R . . . .
C96 C 1.4049(6) 0.6544(6) 0.2433(5) 0.061(2) Uani 1 1 d . . . . .
H96 H 1.4267 0.6522 0.2013 0.073 Uiso 1 1 calc R . . . .
C97 C 0.7465(4) 0.5322(4) 0.3064(2) 0.0264(11) Uani 1 1 d . . . . .
H97 H 0.8083 0.5283 0.2995 0.032 Uiso 1 1 calc R . . . .
C100 C 1.1494(4) 0.7346(4) 0.2992(3) 0.0340(13) Uani 1 1 d . . . . .
C101 C 1.0470(4) 0.4612(4) 0.1076(3) 0.0283(11) Uani 1 1 d . . . . .
C104 C 1.0960(4) 0.3105(4) 0.2335(3) 0.0284(11) Uani 1 1 d . . . . .
H104 H 1.0327 0.3157 0.2309 0.034 Uiso 1 1 calc R . . . .
C105 C 1.1662(4) 0.6964(4) 0.2289(3) 0.0351(13) Uani 1 1 d . . . . .
C107 C 1.1128(4) 0.5582(4) 0.1309(3) 0.0294(12) Uani 1 1 d . . . . .
C109 C 0.5045(4) 0.3033(4) 0.1353(3) 0.0290(11) Uani 1 1 d . . . . .
H109 H 0.5346 0.3651 0.1368 0.035 Uiso 1 1 calc R . . . .
C111 C 0.7652(4) 0.4641(4) 0.1071(2) 0.0215(10) Uani 1 1 d . . . . .
C114 C 1.1727(4) 0.5092(4) 0.3953(3) 0.0287(12) Uani 1 1 d . . . . .
C117 C 0.5496(4) 0.2681(4) 0.1816(2) 0.0244(11) Uani 1 1 d . . . . .
C120 C 1.1950(5) 0.5308(4) 0.5394(3) 0.0483(18) Uani 1 1 d . . . . .
H120 H 1.2027 0.5384 0.5877 0.058 Uiso 1 1 calc R . . . .
Cl3 Cl 1.29165(19) 0.41505(15) 0.07314(11) 0.0690(6) Uani 1 1 d . . . . .
Cl5 Cl 1.1570(2) 0.23323(19) -0.01457(16) 0.0989(9) Uani 1 1 d . . . . .
C1C C 1.2013(7) 0.3119(6) 0.0727(5) 0.070(2) Uani 1 1 d . . . . .
H1CA H 1.1461 0.3265 0.0907 0.084 Uiso 1 1 calc R . . . .
H1CB H 1.2302 0.2833 0.1033 0.084 Uiso 1 1 calc R . . . .
Cl1 Cl 0.90804(14) 0.09865(12) 0.28072(9) 0.0517(4) Uani 1 1 d . . . . .
Cl0A Cl 0.45794(17) 0.45405(16) -0.09516(12) 0.0776(7) Uani 1 1 d . . . . .
Cl1A Cl 0.3409(2) 0.26290(17) -0.17511(17) 0.1011(9) Uani 1 1 d . . . . .
C0AA C 0.3762(5) 0.3777(5) -0.1752(3) 0.0488(17) Uani 1 1 d . . . . .
H0AA H 0.3172 0.3954 -0.1823 0.059 Uiso 1 1 calc R . . . .
H0AB H 0.4088 0.3832 -0.2143 0.059 Uiso 1 1 calc R . . . .

loop_
_atom_site_aniso_label
_atom_site_aniso_U_11
_atom_site_aniso_U_22
_atom_site_aniso_U_33
_atom_site_aniso_U_23
_atom_site_aniso_U_13
_atom_site_aniso_U_12
Ru1 0.0162(2) 0.0224(2) 0.01922(19) 0.00636(15) 0.00287(14) 0.00792(16)
Ru4 0.0162(2) 0.0237(2) 0.0253(2) 0.00834(16) 0.00337(15) 0.00714(16)
Cl9 0.0194(6) 0.0294(6) 0.0208(5) 0.0088(4) 0.0018(4) 0.0084(5)
P14 0.0194(7) 0.0251(6) 0.0196(6) 0.0072(5) 0.0039(5) 0.0080(5)
P16 0.0172(7) 0.0238(6) 0.0304(7) 0.0079(5) 0.0012(5) 0.0072(5)
C12 0.055(4) 0.027(3) 0.054(4) 0.013(3) 0.002(3) 0.011(3)
C16 0.032(3) 0.036(3) 0.028(3) 0.007(2) 0.000(2) 0.013(3)
C18 0.022(3) 0.040(3) 0.034(3) 0.004(2) 0.004(2) 0.011(2)
N19 0.034(3) 0.036(3) 0.028(2) 0.0088(19) 0.003(2) 0.011(2)
C2 0.033(3) 0.052(4) 0.037(3) 0.009(3) 0.008(3) 0.024(3)
N3 0.019(2) 0.028(2) 0.0201(19) 0.0037(16) 0.0069(16) 0.0109(18)
C5 0.030(3) 0.025(3) 0.037(3) 0.003(2) 0.010(2) 0.008(2)
C7 0.028(3) 0.041(3) 0.023(3) 0.004(2) 0.007(2) 0.010(2)
N9 0.025(2) 0.019(2) 0.042(3) 0.0062(19) 0.001(2) 0.0060(19)
N1 0.030(3) 0.024(2) 0.031(2) 0.0097(18) 0.0017(19) 0.0109(19)
C13 0.041(4) 0.043(4) 0.037(3) -0.002(3) 0.018(3) 0.012(3)
C15 0.043(4) 0.023(3) 0.045(3) 0.007(2) -0.006(3) 0.008(3)
C3 0.035(3) 0.027(3) 0.035(3) 0.001(2) 0.005(2) 0.012(2)
N24 0.019(2) 0.026(2) 0.023(2) 0.0055(16) 0.0104(16) 0.0085(18)
C25 0.046(4) 0.051(4) 0.035(3) 0.026(3) 0.011(3) 0.009(3)
C4 0.032(3) 0.035(3) 0.067(4) 0.013(3) 0.007(3) 0.019(3)
C6 0.049(4) 0.040(3) 0.034(3) 0.004(2) 0.001(3) 0.029(3)
C8 0.046(4) 0.038(3) 0.030(3) 0.007(2) 0.001(3) 0.003(3)
C9 0.033(3) 0.024(3) 0.043(3) 0.008(2) 0.009(3) 0.005(2)
C10 0.025(3) 0.055(4) 0.036(3) -0.010(3) 0.000(2) 0.009(3)
C11 0.020(3) 0.054(4) 0.069(4) 0.030(3) 0.011(3) 0.014(3)
C14 0.040(4) 0.032(3) 0.058(4) 0.018(3) 0.020(3) 0.020(3)
C17 0.024(3) 0.034(3) 0.023(2) 0.012(2) 0.011(2) 0.016(2)
C1A 0.029(3) 0.045(4) 0.075(5) 0.035(3) 0.027(3) 0.017(3)
N2 0.014(2) 0.044(3) 0.035(2) 0.019(2) 0.0083(18) 0.013(2)
N21 0.012(2) 0.024(2) 0.025(2) 0.0100(16) 0.0021(15) 0.0015(16)
C24 0.060(5) 0.061(4) 0.040(4) 0.012(3) -0.023(3) 0.021(4)
C1B 0.024(3) 0.036(3) 0.021(2) 0.013(2) 0.009(2) 0.014(2)
C28 0.030(3) 0.038(3) 0.078(5) 0.028(3) 0.025(3) 0.018(3)
C30 0.024(3) 0.034(3) 0.062(4) 0.019(3) 0.010(3) 0.012(3)
C32 0.030(3) 0.034(3) 0.030(3) 0.010(2) 0.003(2) 0.010(2)
C33 0.031(3) 0.034(3) 0.053(4) 0.003(3) 0.003(3) -0.001(3)
C35 0.025(3) 0.057(4) 0.027(3) 0.009(3) 0.004(2) 0.020(3)
C37 0.027(3) 0.033(3) 0.072(4) 0.007(3) -0.007(3) 0.010(3)
C39 0.019(3) 0.034(3) 0.028(3) 0.011(2) 0.011(2) 0.009(2)
C43 0.025(3) 0.038(3) 0.025(3) 0.005(2) 0.007(2) 0.014(2)
C45 0.034(3) 0.050(4) 0.036(3) 0.017(3) 0.012(2) 0.018(3)
N48 0.017(2) 0.022(2) 0.030(2) 0.0110(17) 0.0045(17) 0.0101(17)
C50 0.025(3) 0.036(3) 0.028(3) 0.011(2) -0.002(2) 0.005(2)
N52 0.020(2) 0.026(2) 0.024(2) 0.0100(17) 0.0038(16) 0.0069(18)
C54 0.027(3) 0.040(3) 0.030(3) 0.018(2) 0.011(2) 0.013(2)
C55 0.030(3) 0.044(3) 0.025(3) 0.010(2) 0.015(2) 0.019(3)
C57 0.030(3) 0.023(3) 0.063(4) 0.016(3) 0.005(3) 0.000(2)
C60 0.029(3) 0.031(3) 0.019(2) 0.010(2) 0.002(2) 0.009(2)
N61 0.017(2) 0.027(2) 0.0219(19) 0.0107(16) 0.0107(16) 0.0095(17)
C63 0.049(4) 0.057(4) 0.041(3) 0.024(3) 0.019(3) 0.015(3)
C65 0.059(5) 0.046(4) 0.037(3) 0.003(3) -0.010(3) 0.032(3)
C67 0.016(3) 0.032(3) 0.055(4) 0.017(3) 0.001(2) 0.006(2)
C70 0.021(3) 0.033(3) 0.031(3) 0.013(2) 0.006(2) 0.009(2)
C71 0.042(4) 0.044(4) 0.046(3) 0.029(3) 0.010(3) 0.016(3)
C74 0.030(3) 0.051(3) 0.019(2) 0.013(2) 0.003(2) 0.016(3)
C75 0.090(6) 0.039(4) 0.049(4) 0.003(3) 0.009(4) 0.022(4)
C77 0.018(3) 0.024(2) 0.025(2) 0.0039(19) 0.0046(19) 0.002(2)
C80 0.030(3) 0.034(3) 0.029(3) 0.018(2) 0.008(2) 0.008(2)
C82 0.021(3) 0.035(3) 0.036(3) 0.016(2) 0.011(2) 0.011(2)
C86 0.020(3) 0.038(4) 0.127(7) 0.026(4) 0.013(4) 0.003(3)
C87 0.035(4) 0.029(4) 0.124(7) 0.010(4) 0.013(5) 0.004(3)
C89 0.031(3) 0.050(4) 0.055(4) 0.027(3) 0.023(3) 0.019(3)
C91 0.029(3) 0.037(3) 0.072(4) 0.031(3) 0.002(3) 0.007(3)
C93 0.022(3) 0.046(3) 0.036(3) 0.024(3) 0.006(2) 0.015(2)
C96 0.038(4) 0.063(5) 0.116(7) 0.055(5) 0.037(4) 0.033(4)
C97 0.027(3) 0.030(3) 0.020(2) 0.006(2) 0.001(2) 0.010(2)
C100 0.030(3) 0.030(3) 0.045(3) 0.014(2) 0.008(2) 0.013(2)
C101 0.022(3) 0.044(3) 0.028(3) 0.019(2) 0.008(2) 0.017(2)
C104 0.020(3) 0.034(3) 0.033(3) 0.011(2) 0.004(2) 0.012(2)
C105 0.020(3) 0.032(3) 0.056(4) 0.020(3) 0.010(3) 0.009(2)
C107 0.021(3) 0.039(3) 0.040(3) 0.018(2) 0.013(2) 0.018(2)
C109 0.026(3) 0.038(3) 0.025(2) 0.007(2) 0.010(2) 0.015(2)
C111 0.020(3) 0.032(3) 0.021(2) 0.014(2) 0.0100(19) 0.015(2)
C114 0.029(3) 0.023(3) 0.026(3) 0.005(2) -0.006(2) 0.004(2)
C117 0.018(3) 0.027(3) 0.022(2) 0.0016(19) 0.0031(19) 0.003(2)
C120 0.056(4) 0.040(4) 0.030(3) 0.006(3) -0.013(3) 0.003(3)
Cl3 0.0924(17) 0.0674(13) 0.0592(11) 0.0274(9) 0.0209(11) 0.0365(12)
Cl5 0.091(2) 0.0736(16) 0.122(2) 0.0078(14) 0.0128(16) 0.0382(15)
C1C 0.070(6) 0.097(7) 0.085(6) 0.055(5) 0.042(5) 0.055(5)
Cl1 0.0602(11) 0.0503(9) 0.0476(9) 0.0187(7) 0.0005(8) 0.0253(8)
Cl0A 0.0577(13) 0.0757(14) 0.0869(15) 0.0020(11) -0.0091(11) 0.0363(11)
Cl1A 0.0825(19) 0.0607(14) 0.142(2) 0.0302(14) -0.0137(17) 0.0170(13)
C0AA 0.051(4) 0.071(5) 0.037(3) 0.015(3) 0.015(3) 0.037(4)

loop_
_atom_type_symbol
_atom_type_description
_atom_type_scat_dispersion_real
_atom_type_scat_dispersion_imag
_atom_type_scat_source
C C 0.0033 0.0016 'International Tables Vol C Tables 4.2.6.8 and 6.1.1.4'
H H 0.0000 0.0000 'International Tables Vol C Tables 4.2.6.8 and 6.1.1.4'
Cl Cl 0.1484 0.1585 'International Tables Vol C Tables 4.2.6.8 and 6.1.1.4'
N N 0.0061 0.0033 'International Tables Vol C Tables 4.2.6.8 and 6.1.1.4'
P P 0.1023 0.0942 'International Tables Vol C Tables 4.2.6.8 and 6.1.1.4'
Ru Ru -1.2594 0.8363 'International Tables Vol C Tables 4.2.6.8 and 6.1.1.4'

loop_
_geom_angle_atom_site_label_1
_geom_angle_atom_site_label_2
_geom_angle_atom_site_label_3
_geom_angle
_geom_angle_site_symmetry_1
_geom_angle_site_symmetry_3
_geom_angle_publ_flag
P14 Ru1 Cl9 87.97(4) . . ?
N3 Ru1 Cl9 167.52(13) . . ?
N3 Ru1 P14 90.64(12) . . ?
N3 Ru1 N24 76.57(16) . . ?
N3 Ru1 N48 91.85(15) . . ?
N3 Ru1 N61 79.65(17) . . ?
N24 Ru1 Cl9 115.83(12) . . ?
N24 Ru1 P14 90.38(11) . . ?
N24 Ru1 N48 93.65(15) . . ?
N48 Ru1 Cl9 88.83(11) . . ?
N48 Ru1 P14 175.67(11) . . ?
N61 Ru1 Cl9 88.17(12) . . ?
N61 Ru1 P14 96.26(12) . . ?
N61 Ru1 N24 155.37(16) . . ?
N61 Ru1 N48 80.72(15) . . ?
P16 Ru4 Cl9 87.99(4) . . ?
N9 Ru4 Cl9 114.83(13) . . ?
N9 Ru4 P16 90.21(13) . . ?
N9 Ru4 N21 94.66(16) . . ?
N2 Ru4 Cl9 167.94(14) . . ?
N2 Ru4 P16 91.75(13) . . ?
N2 Ru4 N9 77.22(19) . . ?
N2 Ru4 N21 90.78(16) . . ?
N2 Ru4 N52 79.34(18) . . ?
N21 Ru4 Cl9 88.62(10) . . ?
N21 Ru4 P16 174.91(11) . . ?
N52 Ru4 Cl9 88.70(12) . . ?
N52 Ru4 P16 96.20(12) . . ?
N52 Ru4 N9 155.87(17) . . ?
N52 Ru4 N21 79.92(16) . . ?
Ru1 Cl9 Ru4 93.15(4) . . ?
C1B P14 Ru1 118.03(17) . . ?
C60 P14 Ru1 116.16(19) . . ?
C60 P14 C1B 102.6(2) . . ?
C60 P14 C117 102.0(2) . . ?
C117 P14 Ru1 113.16(16) . . ?
C117 P14 C1B 102.8(2) . . ?
C67 P16 Ru4 113.13(18) . . ?
C67 P16 C70 103.1(3) . . ?
C67 P16 C114 102.2(3) . . ?
C70 P16 Ru4 118.82(17) . . ?
C114 P16 Ru4 115.25(19) . . ?
C114 P16 C70 102.3(2) . . ?
H12A C12 H12B 109.5 . . ?
H12A C12 H12C 109.5 . . ?
H12B C12 H12C 109.5 . . ?
C3 C12 H12A 109.5 . . ?
C3 C12 H12B 109.5 . . ?
C3 C12 H12C 109.5 . . ?
C6 C16 H16 119.5 . . ?
C97 C16 H16 119.5 . . ?
C97 C16 C6 121.0(5) . . ?
C2 C18 H18 119.7 . . ?
C2 C18 C1B 120.6(6) . . ?
C1B C18 H18 119.7 . . ?
N9 N19 H19 123.8 . . ?
N9 N19 C15 112.4(5) . . ?
C15 N19 H19 123.8 . . ?
C18 C2 H2 119.2 . . ?
C18 C2 C6 121.6(6) . . ?
C6 C2 H2 119.2 . . ?
C17 N3 Ru1 117.4(3) . . ?
C39 N3 Ru1 122.9(3) . . ?
C39 N3 C17 119.7(4) . . ?
C3 C5 H5 127.2 . . ?
C3 C5 C77 105.5(5) . . ?
C77 C5 H5 127.2 . . ?
C39 C7 H7 120.9 . . ?
C39 C7 C74 118.1(5) . . ?
C74 C7 H7 120.9 . . ?
N19 N9 Ru4 141.6(4) . . ?
N19 N9 C100 105.5(4) . . ?
C100 N9 Ru4 112.9(4) . . ?
C3 N1 H1 124.1 . . ?
N24 N1 H1 124.1 . . ?
N24 N1 C3 111.8(4) . . ?
H13A C13 H13B 109.5 . . ?
H13A C13 H13C 109.5 . . ?
H13B C13 H13C 109.5 . . ?
C43 C13 H13A 109.5 . . ?
C43 C13 H13B 109.5 . . ?
C43 C13 H13C 109.5 . . ?
N19 C15 C57 105.6(5) . . ?
N19 C15 C75 122.4(6) . . ?
C57 C15 C75 132.0(6) . . ?
C5 C3 C12 132.4(5) . . ?
C5 C3 N1 107.1(5) . . ?
N1 C3 C12 120.4(5) . . ?
N1 N24 Ru1 141.2(3) . . ?
N1 N24 C77 105.1(4) . . ?
C77 N24 Ru1 113.4(3) . . ?
C63 C25 H25 119.0 . . ?
C63 C25 C71 122.0(6) . . ?
C71 C25 H25 119.0 . . ?
C14 C4 H4 120.1 . . ?
C14 C4 C30 119.9(6) . . ?
C30 C4 H4 120.1 . . ?
C16 C6 H6 120.7 . . ?
C2 C6 C16 118.5(5) . . ?
C2 C6 H6 120.7 . . ?
C50 C8 H8 120.2 . . ?
C120 C8 H8 120.2 . . ?
C120 C8 C50 119.6(7) . . ?
C14 C9 H9 119.5 . . ?
C14 C9 C104 121.0(5) . . ?
C104 C9 H9 119.5 . . ?
C33 C10 H10 120.0 . . ?
C33 C10 C35 119.9(6) . . ?
C35 C10 H10 120.0 . . ?
C67 C11 H11 120.2 . . ?
C96 C11 H11 120.2 . . ?
C96 C11 C67 119.6(7) . . ?
C4 C14 C9 119.5(6) . . ?
C4 C14 H14 120.3 . . ?
C9 C14 H14 120.3 . . ?
N3 C17 C54 119.7(5) . . ?
N3 C17 C111 112.2(4) . . ?
C54 C17 C111 128.0(5) . . ?
C28 C1A H1A 119.7 . . ?
C89 C1A H1A 119.7 . . ?
C89 C1A C28 120.6(6) . . ?
C105 N2 Ru4 120.2(4) . . ?
C105 N2 C107 122.8(5) . . ?
C107 N2 Ru4 117.0(4) . . ?
N61 N21 Ru4 110.1(3) . . ?
N61 N21 C82 106.7(4) . . ?
C82 N21 Ru4 133.1(3) . . ?
C65 C24 H24 119.8 . . ?
C120 C24 H24 119.8 . . ?
C120 C24 C65 120.4(6) . . ?
C18 C1B P14 122.5(4) . . ?
C97 C1B P14 118.8(4) . . ?
C97 C1B C18 118.4(5) . . ?
C1A C28 H28 120.9 . . ?
C1A C28 C105 118.1(6) . . ?
C105 C28 H28 120.9 . . ?
C4 C30 H30 119.3 . . ?
C4 C30 C70 121.5(6) . . ?
C70 C30 H30 119.3 . . ?
C33 C32 H32 120.5 . . ?
C117 C32 H32 120.5 . . ?
C117 C32 C33 119.0(5) . . ?
C10 C33 C32 121.3(6) . . ?
C10 C33 H33 119.3 . . ?
C32 C33 H33 119.3 . . ?
C10 C35 H35 120.3 . . ?
C109 C35 C10 119.3(6) . . ?
C109 C35 H35 120.3 . . ?
C67 C37 H37 120.4 . . ?
C87 C37 H37 120.4 . . ?
C87 C37 C67 119.3(8) . . ?
N3 C39 C7 122.5(5) . . ?
N3 C39 C77 110.1(4) . . ?
C7 C39 C77 127.3(5) . . ?
N48 C43 C13 121.6(5) . . ?
N48 C43 C55 109.9(5) . . ?
C55 C43 C13 128.3(5) . . ?
C60 C45 H45 120.1 . . ?
C63 C45 H45 120.1 . . ?
C63 C45 C60 119.8(6) . . ?
C43 N48 Ru1 133.1(3) . . ?
C43 N48 N52 107.4(4) . . ?
N52 N48 Ru1 108.5(3) . . ?
C8 C50 H50 119.5 . . ?
C114 C50 C8 121.0(6) . . ?
C114 C50 H50 119.5 . . ?
N48 N52 Ru4 134.2(3) . . ?
C101 N52 Ru4 115.1(3) . . ?
C101 N52 N48 109.9(4) . . ?
C17 C54 H54 120.2 . . ?
C74 C54 C17 119.7(5) . . ?
C74 C54 H54 120.2 . . ?
C43 C55 H55 127.3 . . ?
C43 C55 C101 105.4(4) . . ?
C101 C55 H55 127.3 . . ?
C15 C57 H57 127.0 . . ?
C100 C57 C15 106.0(5) . . ?
C100 C57 H57 127.0 . . ?
C45 C60 P14 120.9(4) . . ?
C80 C60 P14 120.7(4) . . ?
C80 C60 C45 118.4(5) . . ?
N21 N61 Ru1 133.7(3) . . ?
N21 N61 C111 110.3(4) . . ?
C111 N61 Ru1 115.0(3) . . ?
C25 C63 C45 120.1(6) . . ?
C25 C63 H63 120.0 . . ?
C45 C63 H63 120.0 . . ?
C24 C65 H65 120.3 . . ?
C24 C65 C114 119.4(7) . . ?
C114 C65 H65 120.3 . . ?
C11 C67 P16 118.7(5) . . ?
C11 C67 C37 118.4(6) . . ?
C37 C67 P16 122.6(5) . . ?
C30 C70 P16 123.1(4) . . ?
C104 C70 P16 119.0(4) . . ?
C104 C70 C30 117.7(5) . . ?
C25 C71 H71 120.8 . . ?
C25 C71 C80 118.4(6) . . ?
C80 C71 H71 120.8 . . ?
C7 C74 H74 119.9 . . ?
C54 C74 C7 120.3(5) . . ?
C54 C74 H74 119.9 . . ?
C15 C75 H75A 109.5 . . ?
C15 C75 H75B 109.5 . . ?
C15 C75 H75C 109.5 . . ?
H75A C75 H75B 109.5 . . ?
H75A C75 H75C 109.5 . . ?
H75B C75 H75C 109.5 . . ?
C5 C77 C39 132.7(5) . . ?
N24 C77 C5 110.4(5) . . ?
N24 C77 C39 116.8(4) . . ?
C60 C80 C71 121.3(5) . . ?
C60 C80 H80 119.3 . . ?
C71 C80 H80 119.3 . . ?
N21 C82 C91 122.1(5) . . ?
N21 C82 C93 110.3(5) . . ?
C93 C82 C91 127.5(5) . . ?
C87 C86 H86 120.9 . . ?
C87 C86 C96 118.3(7) . . ?
C96 C86 H86 120.9 . . ?
C37 C87 C86 123.1(8) . . ?
C37 C87 H87 118.4 . . ?
C86 C87 H87 118.4 . . ?
C1A C89 H89 120.1 . . ?
C1A C89 C107 119.9(6) . . ?
C107 C89 H89 120.1 . . ?
C82 C91 H91A 109.5 . . ?
C82 C91 H91B 109.5 . . ?
C82 C91 H91C 109.5 . . ?
H91A C91 H91B 109.5 . . ?
H91A C91 H91C 109.5 . . ?
H91B C91 H91C 109.5 . . ?
C82 C93 H93 127.5 . . ?
C82 C93 C111 105.0(5) . . ?
C111 C93 H93 127.5 . . ?
C11 C96 H96 119.4 . . ?
C86 C96 C11 121.3(8) . . ?
C86 C96 H96 119.4 . . ?
C16 C97 C1B 119.9(5) . . ?
C16 C97 H97 120.1 . . ?
C1B C97 H97 120.1 . . ?
N9 C100 C57 110.5(5) . . ?
N9 C100 C105 116.1(5) . . ?
C57 C100 C105 133.3(6) . . ?
N52 C101 C55 107.3(5) . . ?
N52 C101 C107 115.4(5) . . ?
C55 C101 C107 136.9(5) . . ?
C9 C104 C70 120.5(5) . . ?
C9 C104 H104 119.8 . . ?
C70 C104 H104 119.8 . . ?
N2 C105 C28 120.0(6) . . ?
N2 C105 C100 113.3(5) . . ?
C28 C105 C100 126.5(6) . . ?
N2 C107 C89 118.6(5) . . ?
N2 C107 C101 113.1(5) . . ?
C89 C107 C101 128.3(5) . . ?
C35 C109 H109 119.4 . . ?
C35 C109 C117 121.3(5) . . ?
C117 C109 H109 119.4 . . ?
N61 C111 C17 115.5(4) . . ?
N61 C111 C93 107.7(4) . . ?
C93 C111 C17 136.2(4) . . ?
C50 C114 P16 120.7(4) . . ?
C50 C114 C65 119.2(5) . . ?
C65 C114 P16 120.1(5) . . ?
C32 C117 P14 120.3(4) . . ?
C109 C117 P14 120.3(4) . . ?
C109 C117 C32 119.2(5) . . ?
C8 C120 C24 120.3(6) . . ?
C8 C120 H120 119.8 . . ?
C24 C120 H120 119.8 . . ?
Cl3 C1C Cl5 109.6(4) . . ?
Cl3 C1C H1CA 109.8 . . ?
Cl3 C1C H1CB 109.8 . . ?
Cl5 C1C H1CA 109.8 . . ?
Cl5 C1C H1CB 109.8 . . ?
H1CA C1C H1CB 108.2 . . ?
Cl0A C0AA H0AA 109.4 . . ?
Cl0A C0AA H0AB 109.4 . . ?
Cl1A C0AA Cl0A 111.2(4) . . ?
Cl1A C0AA H0AA 109.4 . . ?
Cl1A C0AA H0AB 109.4 . . ?
H0AA C0AA H0AB 108.0 . . ?

loop_
_geom_bond_atom_site_label_1
_geom_bond_atom_site_label_2
_geom_bond_distance
_geom_bond_site_symmetry_2
_geom_bond_publ_flag
Ru1 Cl9 2.4724(12) . ?
Ru1 P14 2.3021(13) . ?
Ru1 N3 1.966(4) . ?
Ru1 N24 2.119(4) . ?
Ru1 N48 2.222(4) . ?
Ru1 N61 2.015(4) . ?
Ru4 Cl9 2.4741(12) . ?
Ru4 P16 2.3029(14) . ?
Ru4 N9 2.131(4) . ?
Ru4 N2 1.995(4) . ?
Ru4 N21 2.194(4) . ?
Ru4 N52 2.013(4) . ?
P14 C1B 1.847(5) . ?
P14 C60 1.825(5) . ?
P14 C117 1.833(5) . ?
P16 C67 1.830(6) . ?
P16 C70 1.837(6) . ?
P16 C114 1.833(5) . ?
C12 H12A 0.9600 . ?
C12 H12B 0.9600 . ?
C12 H12C 0.9600 . ?
C12 C3 1.502(8) . ?
C16 H16 0.9300 . ?
C16 C6 1.398(9) . ?
C16 C97 1.390(8) . ?
C18 H18 0.9300 . ?
C18 C2 1.369(8) . ?
C18 C1B 1.407(7) . ?
N19 H19 0.8600 . ?
N19 N9 1.339(6) . ?
N19 C15 1.365(7) . ?
C2 H2 0.9300 . ?
C2 C6 1.374(9) . ?
N3 C17 1.387(6) . ?
N3 C39 1.345(7) . ?
C5 H5 0.9300 . ?
C5 C3 1.353(8) . ?
C5 C77 1.406(7) . ?
C7 H7 0.9300 . ?
C7 C39 1.382(7) . ?
C7 C74 1.400(8) . ?
N9 C100 1.352(7) . ?
N1 H1 0.8600 . ?
N1 C3 1.369(7) . ?
N1 N24 1.335(6) . ?
C13 H13A 0.9600 . ?
C13 H13B 0.9600 . ?
C13 H13C 0.9600 . ?
C13 C43 1.505(8) . ?
C15 C57 1.392(9) . ?
C15 C75 1.483(9) . ?
N24 C77 1.351(6) . ?
C25 H25 0.9300 . ?
C25 C63 1.350(10) . ?
C25 C71 1.375(9) . ?
C4 H4 0.9300 . ?
C4 C14 1.370(9) . ?
C4 C30 1.377(8) . ?
C6 H6 0.9300 . ?
C8 H8 0.9300 . ?
C8 C50 1.402(8) . ?
C8 C120 1.362(9) . ?
C9 H9 0.9300 . ?
C9 C14 1.376(8) . ?
C9 C104 1.380(8) . ?
C10 H10 0.9300 . ?
C10 C33 1.348(10) . ?
C10 C35 1.398(9) . ?
C11 H11 0.9300 . ?
C11 C67 1.387(9) . ?
C11 C96 1.383(9) . ?
C14 H14 0.9300 . ?
C17 C54 1.398(7) . ?
C17 C111 1.438(7) . ?
C1A H1A 0.9300 . ?
C1A C28 1.387(10) . ?
C1A C89 1.363(9) . ?
N2 C105 1.329(7) . ?
N2 C107 1.353(7) . ?
N21 N61 1.348(5) . ?
N21 C82 1.365(6) . ?
C24 H24 0.9300 . ?
C24 C65 1.387(9) . ?
C24 C120 1.384(11) . ?
C1B C97 1.396(7) . ?
C28 H28 0.9300 . ?
C28 C105 1.391(8) . ?
C30 H30 0.9300 . ?
C30 C70 1.399(8) . ?
C32 H32 0.9300 . ?
C32 C33 1.403(8) . ?
C32 C117 1.393(7) . ?
C33 H33 0.9300 . ?
C35 H35 0.9300 . ?
C35 C109 1.377(8) . ?
C37 H37 0.9300 . ?
C37 C67 1.399(9) . ?
C37 C87 1.347(10) . ?
C39 C77 1.461(7) . ?
C43 N48 1.341(6) . ?
C43 C55 1.386(8) . ?
C45 H45 0.9300 . ?
C45 C60 1.404(8) . ?
C45 C63 1.401(8) . ?
N48 N52 1.357(6) . ?
C50 H50 0.9300 . ?
C50 C114 1.366(8) . ?
N52 C101 1.353(6) . ?
C54 H54 0.9300 . ?
C54 C74 1.376(8) . ?
C55 H55 0.9300 . ?
C55 C101 1.403(8) . ?
C57 H57 0.9300 . ?
C57 C100 1.388(8) . ?
C60 C80 1.386(8) . ?
N61 C111 1.360(6) . ?
C63 H63 0.9300 . ?
C65 H65 0.9300 . ?
C65 C114 1.409(8) . ?
C70 C104 1.383(7) . ?
C71 H71 0.9300 . ?
C71 C80 1.402(7) . ?
C74 H74 0.9300 . ?
C75 H75A 0.9600 . ?
C75 H75B 0.9600 . ?
C75 H75C 0.9600 . ?
C80 H80 0.9300 . ?
C82 C91 1.504(8) . ?
C82 C93 1.384(8) . ?
C86 H86 0.9300 . ?
C86 C87 1.355(12) . ?
C86 C96 1.360(12) . ?
C87 H87 0.9300 . ?
C89 H89 0.9300 . ?
C89 C107 1.384(8) . ?
C91 H91A 0.9600 . ?
C91 H91B 0.9600 . ?
C91 H91C 0.9600 . ?
C93 H93 0.9300 . ?
C93 C111 1.407(7) . ?
C96 H96 0.9300 . ?
C97 H97 0.9300 . ?
C100 C105 1.456(8) . ?
C101 C107 1.448(8) . ?
C104 H104 0.9300 . ?
C109 H109 0.9300 . ?
C109 C117 1.381(7) . ?
C120 H120 0.9300 . ?
Cl3 C1C 1.749(9) . ?
Cl5 C1C 1.761(9) . ?
C1C H1CA 0.9700 . ?
C1C H1CB 0.9700 . ?
Cl0A C0AA 1.750(7) . ?
Cl1A C0AA 1.724(8) . ?
C0AA H0AA 0.9700 . ?
C0AA H0AB 0.9700 . ?

loop_
_geom_torsion_atom_site_label_1
_geom_torsion_atom_site_label_2
_geom_torsion_atom_site_label_3
_geom_torsion_atom_site_label_4
_geom_torsion
_geom_torsion_site_symmetry_1
_geom_torsion_site_symmetry_2
_geom_torsion_site_symmetry_3
_geom_torsion_site_symmetry_4
_geom_torsion_publ_flag
Ru1 P14 C1B C18 153.9(4) . . . . ?
Ru1 P14 C1B C97 -32.2(4) . . . . ?
Ru1 P14 C60 C45 176.8(4) . . . . ?
Ru1 P14 C60 C80 -3.7(5) . . . . ?
Ru1 P14 C117 C32 96.1(4) . . . . ?
Ru1 P14 C117 C109 -77.6(4) . . . . ?
Ru1 N3 C17 C54 -177.2(4) . . . . ?
Ru1 N3 C17 C111 6.1(5) . . . . ?
Ru1 N3 C39 C7 177.4(4) . . . . ?
Ru1 N3 C39 C77 -5.9(6) . . . . ?
Ru1 N24 C77 C5 177.0(3) . . . . ?
Ru1 N24 C77 C39 -0.1(5) . . . . ?
Ru1 N48 N52 Ru4 22.1(5) . . . . ?
Ru1 N48 N52 C101 -147.0(3) . . . . ?
Ru1 N61 C111 C17 1.0(5) . . . . ?
Ru1 N61 C111 C93 -171.4(3) . . . . ?
Ru4 P16 C67 C11 -73.8(5) . . . . ?
Ru4 P16 C67 C37 99.7(5) . . . . ?
Ru4 P16 C70 C30 147.6(4) . . . . ?
Ru4 P16 C70 C104 -36.6(5) . . . . ?
Ru4 P16 C114 C50 -11.0(5) . . . . ?
Ru4 P16 C114 C65 172.4(4) . . . . ?
Ru4 N9 C100 C57 179.7(4) . . . . ?
Ru4 N9 C100 C105 2.1(6) . . . . ?
Ru4 N2 C105 C28 179.9(4) . . . . ?
Ru4 N2 C105 C100 -5.2(6) . . . . ?
Ru4 N2 C107 C89 -179.1(4) . . . . ?
Ru4 N2 C107 C101 2.9(6) . . . . ?
Ru4 N21 N61 Ru1 19.1(5) . . . . ?
Ru4 N21 N61 C111 -148.9(3) . . . . ?
Ru4 N21 C82 C91 -42.8(8) . . . . ?
Ru4 N21 C82 C93 139.1(4) . . . . ?
Ru4 N52 C101 C55 -173.5(3) . . . . ?
Ru4 N52 C101 C107 0.2(6) . . . . ?
P14 C1B C97 C16 -174.9(4) . . . . ?
P14 C60 C80 C71 179.6(4) . . . . ?
P16 C70 C104 C9 -174.1(4) . . . . ?
C18 C2 C6 C16 1.2(9) . . . . ?
C18 C1B C97 C16 -0.8(7) . . . . ?
N19 N9 C100 C57 0.9(6) . . . . ?
N19 N9 C100 C105 -176.7(5) . . . . ?
N19 C15 C57 C100 0.2(7) . . . . ?
C2 C18 C1B P14 174.6(4) . . . . ?
C2 C18 C1B C97 0.8(8) . . . . ?
N3 C17 C54 C74 1.1(8) . . . . ?
N3 C17 C111 N61 -4.5(6) . . . . ?
N3 C17 C111 C93 165.1(6) . . . . ?
N3 C39 C77 C5 -172.8(5) . . . . ?
N3 C39 C77 N24 3.5(6) . . . . ?
C7 C39 C77 C5 3.7(10) . . . . ?
C7 C39 C77 N24 180.0(5) . . . . ?
N9 N19 C15 C57 0.4(7) . . . . ?
N9 N19 C15 C75 179.2(6) . . . . ?
N9 C100 C105 N2 1.7(7) . . . . ?
N9 C100 C105 C28 176.2(6) . . . . ?
N1 N24 C77 C5 1.6(6) . . . . ?
N1 N24 C77 C39 -175.5(4) . . . . ?
C13 C43 N48 Ru1 -47.5(8) . . . . ?
C13 C43 N48 N52 173.9(5) . . . . ?
C13 C43 C55 C101 -174.8(6) . . . . ?
C15 N19 N9 Ru4 -179.0(5) . . . . ?
C15 N19 N9 C100 -0.8(6) . . . . ?
C15 C57 C100 N9 -0.7(7) . . . . ?
C15 C57 C100 C105 176.3(6) . . . . ?
C3 C5 C77 N24 -1.2(6) . . . . ?
C3 C5 C77 C39 175.3(6) . . . . ?
C3 N1 N24 Ru1 -174.7(4) . . . . ?
C3 N1 N24 C77 -1.4(6) . . . . ?
N24 N1 C3 C12 179.2(5) . . . . ?
N24 N1 C3 C5 0.7(7) . . . . ?
C25 C71 C80 C60 0.5(9) . . . . ?
C4 C30 C70 P16 173.8(5) . . . . ?
C4 C30 C70 C104 -2.0(9) . . . . ?
C6 C16 C97 C1B 1.1(8) . . . . ?
C8 C50 C114 P16 -174.6(4) . . . . ?
C8 C50 C114 C65 2.0(8) . . . . ?
C10 C35 C109 C117 1.7(8) . . . . ?
C14 C4 C30 C70 1.5(10) . . . . ?
C14 C9 C104 C70 -1.4(9) . . . . ?
C17 N3 C39 C7 0.1(7) . . . . ?
C17 N3 C39 C77 176.8(4) . . . . ?
C17 C54 C74 C7 -2.6(8) . . . . ?
C1A C28 C105 N2 -1.4(9) . . . . ?
C1A C28 C105 C100 -175.6(6) . . . . ?
C1A C89 C107 N2 -0.3(8) . . . . ?
C1A C89 C107 C101 177.4(6) . . . . ?
N21 N61 C111 C17 171.4(4) . . . . ?
N21 N61 C111 C93 -1.0(5) . . . . ?
N21 C82 C93 C111 0.9(6) . . . . ?
C24 C65 C114 P16 174.9(5) . . . . ?
C24 C65 C114 C50 -1.8(9) . . . . ?
C1B P14 C60 C45 46.5(5) . . . . ?
C1B P14 C60 C80 -134.0(4) . . . . ?
C1B P14 C117 C32 -135.6(4) . . . . ?
C1B P14 C117 C109 50.8(5) . . . . ?
C1B C18 C2 C6 -1.0(9) . . . . ?
C28 C1A C89 C107 0.1(9) . . . . ?
C30 C4 C14 C9 -0.8(10) . . . . ?
C30 C70 C104 C9 1.9(8) . . . . ?
C33 C10 C35 C109 -1.7(9) . . . . ?
C33 C32 C117 P14 -174.0(5) . . . . ?
C33 C32 C117 C109 -0.3(8) . . . . ?
C35 C10 C33 C32 0.8(10) . . . . ?
C35 C109 C117 P14 173.1(4) . . . . ?
C35 C109 C117 C32 -0.6(8) . . . . ?
C39 N3 C17 C54 0.2(7) . . . . ?
C39 N3 C17 C111 -176.5(4) . . . . ?
C39 C7 C74 C54 2.9(8) . . . . ?
C43 N48 N52 Ru4 171.5(4) . . . . ?
C43 N48 N52 C101 2.5(5) . . . . ?
C43 C55 C101 N52 1.1(6) . . . . ?
C43 C55 C101 C107 -170.6(6) . . . . ?
C45 C60 C80 C71 -0.9(8) . . . . ?
N48 C43 C55 C101 0.4(6) . . . . ?
N48 N52 C101 C55 -2.2(6) . . . . ?
N48 N52 C101 C107 171.5(4) . . . . ?
C50 C8 C120 C24 0.2(10) . . . . ?
N52 C101 C107 N2 -1.9(7) . . . . ?
N52 C101 C107 C89 -179.8(5) . . . . ?
C54 C17 C111 N61 179.2(5) . . . . ?
C54 C17 C111 C93 -11.2(10) . . . . ?
C55 C43 N48 Ru1 136.9(4) . . . . ?
C55 C43 N48 N52 -1.8(6) . . . . ?
C55 C101 C107 N2 169.2(6) . . . . ?
C55 C101 C107 C89 -8.6(11) . . . . ?
C57 C100 C105 N2 -175.2(6) . . . . ?
C57 C100 C105 C28 -0.7(11) . . . . ?
C60 P14 C1B C18 -76.9(5) . . . . ?
C60 P14 C1B C97 96.9(4) . . . . ?
C60 P14 C117 C32 -29.5(5) . . . . ?
C60 P14 C117 C109 156.9(4) . . . . ?
C60 C45 C63 C25 1.1(10) . . . . ?
N61 N21 C82 C91 176.6(5) . . . . ?
N61 N21 C82 C93 -1.5(6) . . . . ?
C63 C25 C71 C80 0.8(10) . . . . ?
C63 C45 C60 P14 179.6(5) . . . . ?
C63 C45 C60 C80 0.1(8) . . . . ?
C65 C24 C120 C8 0.0(11) . . . . ?
C67 P16 C70 C30 21.6(5) . . . . ?
C67 P16 C70 C104 -162.6(4) . . . . ?
C67 P16 C114 C50 112.1(5) . . . . ?
C67 P16 C114 C65 -64.5(5) . . . . ?
C67 C11 C96 C86 0.9(10) . . . . ?
C67 C37 C87 C86 3.1(11) . . . . ?
C70 P16 C67 C11 55.8(5) . . . . ?
C70 P16 C67 C37 -130.7(5) . . . . ?
C70 P16 C114 C50 -141.4(4) . . . . ?
C70 P16 C114 C65 42.0(5) . . . . ?
C71 C25 C63 C45 -1.6(10) . . . . ?
C74 C7 C39 N3 -1.6(8) . . . . ?
C74 C7 C39 C77 -177.7(5) . . . . ?
C75 C15 C57 C100 -178.5(7) . . . . ?
C77 C5 C3 C12 -178.0(7) . . . . ?
C77 C5 C3 N1 0.3(6) . . . . ?
C82 N21 N61 Ru1 169.5(4) . . . . ?
C82 N21 N61 C111 1.6(5) . . . . ?
C82 C93 C111 C17 -170.1(6) . . . . ?
C82 C93 C111 N61 0.1(6) . . . . ?
C87 C37 C67 P16 -175.8(5) . . . . ?
C87 C37 C67 C11 -2.3(9) . . . . ?
C87 C86 C96 C11 -0.2(11) . . . . ?
C89 C1A C28 C105 0.7(9) . . . . ?
C91 C82 C93 C111 -177.1(6) . . . . ?
C96 C11 C67 P16 174.1(5) . . . . ?
C96 C11 C67 C37 0.4(9) . . . . ?
C96 C86 C87 C37 -1.8(12) . . . . ?
C97 C16 C6 C2 -1.2(8) . . . . ?
C104 C9 C14 C4 0.8(9) . . . . ?
C105 N2 C107 C89 -0.5(8) . . . . ?
C105 N2 C107 C101 -178.5(5) . . . . ?
C107 N2 C105 C28 1.3(8) . . . . ?
C107 N2 C105 C100 176.2(5) . . . . ?
C111 C17 C54 C74 177.2(5) . . . . ?
C114 P16 C67 C11 161.7(5) . . . . ?
C114 P16 C67 C37 -24.9(6) . . . . ?
C114 P16 C70 C30 -84.2(5) . . . . ?
C114 P16 C70 C104 91.5(4) . . . . ?
C117 P14 C1B C18 28.7(5) . . . . ?
C117 P14 C1B C97 -157.5(4) . . . . ?
C117 P14 C60 C45 -59.7(5) . . . . ?
C117 P14 C60 C80 119.8(5) . . . . ?
C117 C32 C33 C10 0.2(10) . . . . ?
C120 C8 C50 C114 -1.3(9) . . . . ?
C120 C24 C65 C114 0.7(11) . . . . ?

loop_
_platon_squeeze_void_nr
_platon_squeeze_void_average_x
_platon_squeeze_void_average_y
_platon_squeeze_void_average_z
_platon_squeeze_void_volume
_platon_squeeze_void_count_electrons
_platon_squeeze_void_content
1 -0.008 -0.001 -0.005 1259 370 ' '
